data_2005725
loop_
_publ_author_name
'Utz, T. L.'
'Geib, S. J.'
'Cooper, N. J.'

_publ_contact_author
;
Dr Steven J. Geib
Department of Chemistry
University of Pittsburgh
Pittsburgh
PA 15260
USA
;
_publ_section_title
;
 Solvate-Dependent Polymorphism: Crystallization of
 [{Mn(CO)~3~}~2~{\m-(\h^5^-C~6~H~6~-\h^5^-C~6~H~6~)}] from CH~2~Cl~2~
 as a Mono-Solvate in the Rare Tetragonal Space Group
 <i>P</i>4~2~/<i>mbc</i>
;
_journal_issue 12
_journal_name_full 'Acta Crystallographica Section C'
_journal_page_first 2992
_journal_page_last 2994
_journal_paper_doi 10.1107/S0108270196010815
_journal_volume 52
_journal_year 1996
_chemical_formula_iupac '[Mn2 (C12 H12) (C O)6] , C H2 Cl2'
_chemical_formula_moiety 'C18 H12 Mn2 O6,C H2 Cl2'
_chemical_formula_sum 'C19 H14 Cl2 Mn2 O6'
_chemical_formula_weight 519.08
_chemical_name_systematic
;
 ?
;
_space_group_IT_number 135
_symmetry_cell_setting tetragonal
_symmetry_space_group_name_Hall '-P 4c 2ab'
_symmetry_space_group_name_H-M 'P 42/m b c'
_audit_creation_method SHELXL
_cell_angle_alpha 90.00
_cell_angle_beta 90.00
_cell_angle_gamma 90.00
_cell_formula_units_Z 4
_cell_length_a 12.529(4)
_cell_length_b 12.529(4)
_cell_length_c 12.635(8)
_cell_measurement_reflns_used 25
_cell_measurement_temperature 233(2)
_cell_measurement_theta_max 15
_cell_measurement_theta_min 10
_cell_volume 1983.4(15)
_computing_cell_refinement 'Siemens P3/PC'
_computing_data_collection 'Siemens P3/PC Software (Siemens, 1991)'
_computing_data_reduction 'SHELXTL5.2 (Siemens, 1994)'
_computing_molecular_graphics SHELXTL5.2
_computing_publication_material SHELXTL5.2
_computing_structure_refinement SHELXTL5.2
_computing_structure_solution SHELXTL5.2
_diffrn_ambient_temperature 293(2)
_diffrn_measurement_device 'Siemens P3'
_diffrn_measurement_method '\w scans'
_diffrn_radiation_monochromator graphite
_diffrn_radiation_source 'fine-focus sealed tube'
_diffrn_radiation_type MoK\a
_diffrn_radiation_wavelength 0.71073
_diffrn_reflns_av_R_equivalents 0
_diffrn_reflns_av_sigmaI/netI 0.0362
_diffrn_reflns_limit_h_max 14
_diffrn_reflns_limit_h_min 0
_diffrn_reflns_limit_k_max 14
_diffrn_reflns_limit_k_min 0
_diffrn_reflns_limit_l_max 14
_diffrn_reflns_limit_l_min 0
_diffrn_reflns_number 845
_diffrn_reflns_theta_max 24.09
_diffrn_reflns_theta_min 2.30
_diffrn_standards_decay_% <1
_diffrn_standards_interval_count 197
_diffrn_standards_number 3
_exptl_absorpt_coefficient_mu 1.53
_exptl_absorpt_correction_T_max 0.79
_exptl_absorpt_correction_T_min 0.64
_exptl_absorpt_correction_type 'empirical via \Y scans (SHELXTL5.2; Siemens, 1994)'
_exptl_crystal_colour orange
_exptl_crystal_density_diffrn 1.738
_exptl_crystal_density_meas ?
_exptl_crystal_description block
_exptl_crystal_F_000 1040
_exptl_crystal_size_max 0.34
_exptl_crystal_size_mid 0.15
_exptl_crystal_size_min 0.15
_refine_diff_density_max 0.63
_refine_diff_density_min -0.63
_refine_ls_extinction_coef 0.0027(8)
_refine_ls_extinction_method SHELXTL5.2
_refine_ls_goodness_of_fit_all 1.062
_refine_ls_goodness_of_fit_obs 1.092
_refine_ls_hydrogen_treatment 'noref; solvent H atoms not included'
_refine_ls_matrix_type full
_refine_ls_number_parameters 78
_refine_ls_number_reflns 835
_refine_ls_number_restraints 0
_refine_ls_restrained_S_all 1.097
_refine_ls_restrained_S_obs 1.092
_refine_ls_R_factor_all 0.0835
_refine_ls_R_factor_obs 0.052
_refine_ls_shift/esd_max -0.001
_refine_ls_shift/esd_mean 0.000
_refine_ls_structure_factor_coef Fsqd
_refine_ls_weighting_details 'w = 1/[\s^2^(Fo^2^)+(0.0637P)^2^+7.9153P] where P=(Fo^2^+2Fc^2^)/3'
_refine_ls_weighting_scheme calc
_refine_ls_wR_factor_all 0.155
_refine_ls_wR_factor_obs 0.1253
_reflns_number_observed 577
_reflns_number_total 836
_reflns_observed_criterion >2sigma(I)
_cod_data_source_file bk1272.cif
_cod_data_source_block global
_cod_depositor_comments
;
The following automatic conversions were performed:
'_symmetry_cell_setting' value 'Tetragonal' changed to 'tetragonal'
according to '/home/saulius/struct/CIF-dictionaries/cif_core.dic'
dictionary named 'cif_core.dic' version 2.4.1 from 2010-06-29.

Automatic conversion script
Id: cif_fix_enum 1527 2010-12-29 10:47:43Z saulius 

The following automatic conversions were performed:

'_symmetry_cell_setting' value 'Tetragonal' changed to 'tetragonal'
according to /home/saulius/struct/CIF-dictionaries/cif_core.dic
dictionary named 'cif_core.dic' version 2.4.1 from 2010-06-29.

Automatic conversion script
Id: cif_fix_values 1715 2011-07-08 13:25:40Z adriana 

The following automatic conversions were performed:

'_exptl_crystal_density_meas' value 'not measured' was changed to '?'
- the value is perceived as not measured.

Automatic conversion script
Id: cif_fix_values 3008 2015-01-20 13:52:24Z robertas 

The following automatic conversions were performed:

'_refine_ls_weighting_scheme' value 'calc w =
1/[\s^2^(Fo^2^)+(0.0637P)^2^+7.9153P] where P=(Fo^2^+2Fc^2^)/3' was
changed to 'calc'. New tag '_refine_ls_weighting_details' was
created. The value of the new tag was set to 'w =
1/[\s^2^(Fo^2^)+(0.0637P)^2^+7.9153P] where P=(Fo^2^+2Fc^2^)/3'.

Automatic conversion script
Id: cif_fix_values 3143 2015-03-26 13:38:13Z robertas 
;
_cod_database_code 2005725

loop_
_symmetry_equiv_pos_as_xyz
'x, y, z'
'-x, -y, z'
'-y, x, z+1/2'
'y, -x, z+1/2'
'-x+1/2, y+1/2, -z'
'x+1/2, -y+1/2, -z'
'y+1/2, x+1/2, -z+1/2'
'-y+1/2, -x+1/2, -z+1/2'
'-x, -y, -z'
'x, y, -z'
'y, -x, -z-1/2'
'-y, x, -z-1/2'
'x-1/2, -y-1/2, z'
'-x-1/2, y-1/2, z'
'-y-1/2, -x-1/2, z-1/2'
'y-1/2, x-1/2, z-1/2'

loop_
_atom_site_aniso_label
_atom_site_aniso_U_11
_atom_site_aniso_U_22
_atom_site_aniso_U_33
_atom_site_aniso_U_12
_atom_site_aniso_U_13
_atom_site_aniso_U_23
Mn 0.0257(7) 0.0232(7) 0.0351(7) -0.0031(5) 0.000 0.000
O(1) 0.058(3) 0.054(3) 0.046(3) -0.027(2) 0.014(2) 0.000(2)
C(1) 0.037(3) 0.028(3) 0.041(3) -0.005(3) -0.005(3) -0.008(3)
O(2) 0.042(4) 0.049(4) 0.087(6) 0.014(4) 0.000 0.000
C(2) 0.035(5) 0.036(5) 0.052(6) -0.012(4) 0.000 0.000
C(3) 0.023(4) 0.023(4) 0.045(5) -0.002(3) 0.000 0.000
C(4) 0.038(3) 0.023(3) 0.034(3) -0.008(2) -0.003(3) -0.001(3)
C(5) 0.037(3) 0.024(3) 0.039(3) -0.006(2) 0.008(3) -0.004(3)
C(6) 0.027(4) 0.022(4) 0.064(6) 0.008(4) 0.000 0.000
Cl 0.118(2) 0.118(2) 0.090(3) 0.006(3) -0.014(2) -0.014(2)
C(7) 0.113(19) 0.113(19) 0.32(6) -0.08(2) -0.08(3) 0.08(3)

loop_
_atom_site_label
_atom_site_occupancy
_atom_site_fract_x
_atom_site_fract_y
_atom_site_fract_z
_atom_site_U_iso_or_equiv
_atom_site_thermal_displace_type
_atom_site_calc_flag
_atom_site_refinement_flags
_atom_site_type_symbol
Mn 1 0.1950(1) 0.1914(1) 0.5000 0.0280(5) Uani d S Mn
O(1) 1 0.3310(4) 0.2953(4) 0.3404(4) 0.0525(14) Uani d . O
C(1) 1 0.2765(4) 0.2550(5) 0.4009(5) 0.0353(14) Uani d . C
O(2) 1 0.0195(6) 0.3468(6) 0.5000 0.060(2) Uani d S O
C(2) 1 0.0892(8) 0.2896(7) 0.5000 0.041(2) Uani d S C
C(3) 1 0.0195(6) 0.0591(6) 0.5000 0.030(2) Uani d S C
H(3A) 1 -0.0428(6) 0.1063(6) 0.5000 0.037 Uiso calc SR H
C(4) 1 0.0886(5) 0.0862(4) 0.4068(4) 0.0316(12) Uani d . C
H(4A) 1 0.0556(5) 0.1134(4) 0.3418(4) 0.038 Uiso calc R H
C(5) 1 0.1937(5) 0.0511(4) 0.4045(5) 0.0333(14) Uani d . C
H(5A) 1 0.2331(5) 0.0497(4) 0.3375(5) 0.040 Uiso calc R H
C(6) 1 0.2470(7) 0.0309(6) 0.5000 0.038(2) Uani d S C
H(6A) 1 0.3234(7) 0.0142(6) 0.5000 0.045 Uiso calc SR H
Cl 1 0.0845(3) 0.4155(3) 0.2500 0.1087(14) Uani d S Cl
C(7) 0.50 0.0405(15) 0.5405(15) 0.2500 0.182(22) Uani d SP C

loop_
_atom_type_symbol
_atom_type_description
_atom_type_scat_dispersion_real
_atom_type_scat_dispersion_imag
_atom_type_scat_source
C C 0.0033 0.0016 'International Tables Vol C Tables 4.2.6.8 and 6.1.1.4'
H H 0.0000 0.0000 'International Tables Vol C Tables 4.2.6.8 and 6.1.1.4'
O O 0.0106 0.0060 'International Tables Vol C Tables 4.2.6.8 and 6.1.1.4'
Mn Mn 0.3368 0.7283 'International Tables Vol C Tables 4.2.6.8 and 6.1.1.4'
Cl Cl 0.1484 0.1585 'International Tables Vol C Tables 4.2.6.8 and 6.1.1.4'

loop_
_geom_angle_atom_site_label_1
_geom_angle_atom_site_label_2
_geom_angle_atom_site_label_3
_geom_angle_site_symmetry_1
_geom_angle_site_symmetry_3
_geom_angle
_geom_angle_publ_flag
C(1) Mn C(1) . 10_556 88.1(4) yes
C(1) Mn C(2) . . 96.6(3) yes
C(1) Mn C(2) 10_556 . 96.6(3) no
C(1) Mn C(6) . . 104.2(3) yes
C(1) Mn C(6) 10_556 . 104.2(3) no
C(2) Mn C(6) . . 150.8(4) yes
C(1) Mn C(5) . 10_556 139.6(3) no
C(1) Mn C(5) 10_556 10_556 88.6(2) no
C(2) Mn C(5) . 10_556 123.7(3) no
C(6) Mn C(5) . 10_556 38.5(2) no
C(1) Mn C(5) . . 88.6(2) no
C(1) Mn C(5) 10_556 . 139.6(3) no
C(2) Mn C(5) . . 123.7(3) no
C(6) Mn C(5) . . 38.5(2) no
C(5) Mn C(5) 10_556 . 68.9(3) no
C(1) Mn C(4) . 10_556 167.0(2) no
C(1) Mn C(4) 10_556 10_556 103.6(2) no
C(2) Mn C(4) . 10_556 87.9(3) no
C(6) Mn C(4) . 10_556 67.6(3) no
C(5) Mn C(4) 10_556 10_556 37.2(2) no
C(5) Mn C(4) . 10_556 78.8(2) no
C(1) Mn C(4) . . 103.6(2) no
C(1) Mn C(4) 10_556 . 167.0(2) no
C(2) Mn C(4) . . 87.9(3) no
C(6) Mn C(4) . . 67.6(3) no
C(5) Mn C(4) 10_556 . 78.8(2) no
C(5) Mn C(4) . . 37.2(2) no
C(4) Mn C(4) 10_556 . 64.3(3) no
O(1) C(1) Mn . . 177.7(5) yes
O(2) C(2) Mn . . 176.5(8) yes
C(4) C(3) C(4) 10_556 . 103.4(6) yes
C(4) C(3) C(3) 10_556 9_556 113.4(5) no
C(4) C(3) C(3) . 9_556 113.4(5) yes
C(5) C(4) C(3) . . 119.4(5) yes
C(5) C(4) Mn . . 68.2(3) no
C(3) C(4) Mn . . 93.7(3) no
C(4) C(5) C(6) . . 119.4(6) yes
C(4) C(5) Mn . . 74.6(3) no
C(6) C(5) Mn . . 70.0(4) no
C(5) C(6) C(5) . 10_556 118.7(8) yes
C(5) C(6) Mn . . 71.4(4) no
C(5) C(6) Mn 10_556 . 71.4(4) no
C(7) Cl C(7) . 2_565 51.2(17) no
C(7) C(7) Cl 2_565 . 64.4(8) no
C(7) C(7) Cl 2_565 2_565 64.4(8) no
Cl C(7) Cl . 2_565 128.8(17) no

loop_
_geom_bond_atom_site_label_1
_geom_bond_atom_site_label_2
_geom_bond_site_symmetry_2
_geom_bond_distance
_geom_bond_publ_flag
Mn C(1) . 1.802(6) yes
Mn C(1) 10_556 1.802(6) no
Mn C(2) . 1.808(10) yes
Mn C(6) . 2.114(8) yes
Mn C(5) 10_556 2.132(6) no
Mn C(5) . 2.132(6) yes
Mn C(4) 10_556 2.214(5) no
Mn C(4) . 2.214(5) yes
O(1) C(1) . 1.143(7) yes
O(2) C(2) . 1.131(11) yes
C(3) C(4) 10_556 1.501(7) no
C(3) C(4) . 1.501(7) yes
C(3) C(3) 9_556 1.559(15) yes
C(4) C(5) . 1.389(8) yes
C(5) C(6) . 1.402(7) yes
C(6) C(5) 10_556 1.402(7) no
Cl C(7) . 1.661(12) yes
Cl C(7) 2_565 1.661(12) no
C(7) C(7) 2_565 1.44(5) no
C(7) Cl 2_565 1.661(12) no
